data_7206842
loop_
_publ_author_name
'Jing-lin, Wang'
'Bin, Liu'
'Bin-sheng, Yang'

_publ_section_title
;
 A novel class of oligomeric and polymeric d10 metal complexes of
 asymmetrical N-heterocyclic ligand with strong \p-stacking and hydrogen
 bonding: syntheses, structures, and photoluminescence
;
_journal_issue 23
_journal_name_full CrystEngComm
_journal_page_first 7086
_journal_paper_doi 10.1039/c1ce05890h
_journal_volume 13
_journal_year 2011
_chemical_formula_sum 'C15 H18 Cl2 Hg N6 O4'
_chemical_formula_weight 617.84
_chemical_name_systematic
;
?
;
_space_group_IT_number 2
_symmetry_cell_setting triclinic
_symmetry_space_group_name_Hall '-P 1'
_symmetry_space_group_name_H-M 'P -1'
_atom_sites_solution_hydrogens geom
_atom_sites_solution_primary direct
_atom_sites_solution_secondary difmap
_audit_creation_method SHELXL-97
_cell_angle_alpha 90.4130(10)
_cell_angle_beta 93.2980(10)
_cell_angle_gamma 108.853(2)
_cell_formula_units_Z 4
_cell_length_a 11.9014(12)
_cell_length_b 11.9685(13)
_cell_length_c 15.4255(16)
_cell_measurement_reflns_used 2717
_cell_measurement_temperature 298(2)
_cell_measurement_theta_max 21.573
_cell_measurement_theta_min 2.21
_cell_volume 2075.1(4)
_computing_cell_refinement 'Bruker SMART'
_computing_data_collection 'Bruker SMART'
_computing_data_reduction 'Bruker SMART'
_computing_molecular_graphics 'Bruker SHELXTL'
_computing_publication_material 'Bruker SHELXTL'
_computing_structure_refinement 'SHELXL-97 (Sheldrick, 1997)'
_computing_structure_solution 'SHELXS-97 (Sheldrick, 1990)'
_diffrn_ambient_temperature 298(2)
_diffrn_measured_fraction_theta_full 0.975
_diffrn_measured_fraction_theta_max 0.975
_diffrn_measurement_device_type 'CCD area detector'
_diffrn_measurement_method 'phi and omega scans'
_diffrn_radiation_monochromator graphite
_diffrn_radiation_source 'fine-focus sealed tube'
_diffrn_radiation_type MoK\a
_diffrn_radiation_wavelength 0.71073
_diffrn_reflns_av_R_equivalents 0.0749
_diffrn_reflns_av_sigmaI/netI 0.1244
_diffrn_reflns_limit_h_max 7
_diffrn_reflns_limit_h_min -14
_diffrn_reflns_limit_k_max 14
_diffrn_reflns_limit_k_min -14
_diffrn_reflns_limit_l_max 18
_diffrn_reflns_limit_l_min -18
_diffrn_reflns_number 10775
_diffrn_reflns_theta_full 25.02
_diffrn_reflns_theta_max 25.02
_diffrn_reflns_theta_min 1.80
_exptl_absorpt_coefficient_mu 7.708
_exptl_absorpt_correction_T_max 0.2702
_exptl_absorpt_correction_T_min 0.1363
_exptl_absorpt_correction_type multi-scan
_exptl_absorpt_process_details sadabs
_exptl_crystal_colour yellow
_exptl_crystal_density_diffrn 1.978
_exptl_crystal_density_method 'not measured'
_exptl_crystal_description block
_exptl_crystal_F_000 1184
_exptl_crystal_size_max 0.43
_exptl_crystal_size_mid 0.40
_exptl_crystal_size_min 0.23
_refine_diff_density_max 3.828
_refine_diff_density_min -3.221
_refine_diff_density_rms 0.279
_refine_ls_extinction_method none
_refine_ls_goodness_of_fit_ref 1.003
_refine_ls_hydrogen_treatment constr
_refine_ls_matrix_type full
_refine_ls_number_parameters 511
_refine_ls_number_reflns 7140
_refine_ls_number_restraints 0
_refine_ls_restrained_S_all 1.003
_refine_ls_R_factor_all 0.1549
_refine_ls_R_factor_gt 0.0945
_refine_ls_shift/su_max 0.001
_refine_ls_shift/su_mean 0.000
_refine_ls_structure_factor_coef Fsqd
_refine_ls_weighting_details 'calc w=1/[\s^2^(Fo^2^)+(0.1606P)^2^+0.0000P] where P=(Fo^2^+2Fc^2^)/3'
_refine_ls_weighting_scheme calc
_refine_ls_wR_factor_gt 0.2360
_refine_ls_wR_factor_ref 0.2730
_reflns_number_gt 3951
_reflns_number_total 7140
_reflns_threshold_expression >2sigma(I)
_cod_data_source_file c1ce05890h.txt
_cod_data_source_block 100402e
_cod_depositor_comments
;
The following automatic conversions were performed:

'_symmetry_cell_setting' value 'Triclinic' changed to 'triclinic'
according to /home/saulius/struct/CIF-dictionaries/cif_core.dic
dictionary named 'cif_core.dic' version 2.4.1 from 2010-06-29.

Automatic conversion script
Id: cif_fix_values 1715 2011-07-08 13:25:40Z adriana 
;
_cod_original_sg_symbol_H-M P-1
_cod_database_code 7206842

loop_
_symmetry_equiv_pos_as_xyz
'x, y, z'
'-x, -y, -z'

loop_
_atom_site_label
_atom_site_type_symbol
_atom_site_fract_x
_atom_site_fract_y
_atom_site_fract_z
_atom_site_U_iso_or_equiv
_atom_site_adp_type
_atom_site_occupancy
_atom_site_symmetry_multiplicity
_atom_site_calc_flag
_atom_site_refinement_flags
Hg1 Hg 0.47882(8) 0.29775(8) 0.04430(6) 0.0574(3) Uani 1 1 d .
Hg2 Hg 0.68927(8) 0.52230(8) 0.55038(6) 0.0589(3) Uani 1 1 d .
Cl1 Cl 0.2914(5) 0.1646(5) -0.0009(4) 0.0730(17) Uani 1 1 d .
Cl2 Cl 0.5945(6) 0.4857(5) 0.0995(4) 0.0676(16) Uani 1 1 d .
Cl3 Cl 0.8279(6) 0.7085(6) 0.5267(5) 0.0780(18) Uani 1 1 d .
Cl4 Cl 0.5048(6) 0.4001(6) 0.5943(4) 0.0765(18) Uani 1 1 d .
N1 N 0.5070(17) 0.1753(16) 0.3903(11) 0.055(5) Uani 1 1 d .
N2 N 0.711(2) 0.0859(18) 0.5167(12) 0.066(5) Uani 1 1 d .
N3 N 0.6135(15) 0.1447(15) 0.1749(10) 0.048(4) Uani 1 1 d .
H3 H 0.6673 0.1145 0.1919 0.058 Uiso 1 1 calc R
N4 N 0.5971(15) 0.1662(15) 0.0885(10) 0.047(4) Uani 1 1 d .
N5 N 0.5745(14) 0.2294(15) -0.0776(10) 0.046(4) Uani 1 1 d .
N6 N 0.8098(17) 0.4930(16) 0.8972(11) 0.057(5) Uani 1 1 d .
N7 N 0.9264(18) 0.2981(18) 1.0167(12) 0.062(5) Uani 1 1 d .
N8 N 0.8557(15) 0.3960(15) 0.6811(10) 0.050(4) Uani 1 1 d .
H8 H 0.8927 0.3476 0.6963 0.059 Uiso 1 1 calc R
N9 N 0.8280(15) 0.4131(15) 0.5952(10) 0.048(4) Uani 1 1 d .
N10 N 0.7548(17) 0.4293(16) 0.4286(10) 0.052(4) Uani 1 1 d .
N11 N 0.158(3) 0.204(2) 0.704(2) 0.098(8) Uani 1 1 d .
N12 N 0.007(2) 0.075(2) 0.2036(16) 0.082(7) Uani 1 1 d .
O1 O 0.6873(18) 0.0921(18) 0.5916(11) 0.093(6) Uani 1 1 d .
O2 O 0.7973(19) 0.0608(18) 0.4973(11) 0.088(6) Uani 1 1 d .
O3 O 0.4665(14) 0.2109(13) 0.2084(9) 0.060(4) Uani 1 1 d .
O4 O 0.9214(16) 0.3210(16) 1.0940(9) 0.076(5) Uani 1 1 d .
O5 O 0.9680(19) 0.2205(18) 0.9910(12) 0.089(6) Uani 1 1 d .
O6 O 0.7699(15) 0.5317(14) 0.7189(9) 0.064(4) Uani 1 1 d .
O7 O -0.008(2) 0.247(2) 0.7080(14) 0.104(7) Uani 1 1 d .
O8 O -0.1817(19) 0.082(2) 0.2120(14) 0.093(6) Uani 1 1 d .
C1 C 0.545(2) 0.1712(19) 0.2324(13) 0.052(5) Uani 1 1 d .
C2 C 0.570(2) 0.1499(19) 0.3202(13) 0.054(5) Uani 1 1 d .
C3 C 0.655(2) 0.1130(19) 0.3606(13) 0.056(6) Uani 1 1 d .
H3A H 0.7135 0.0925 0.3333 0.067 Uiso 1 1 calc R
C4 C 0.640(2) 0.111(2) 0.4523(14) 0.058(6) Uani 1 1 d .
C5 C 0.552(2) 0.1538(19) 0.4638(14) 0.056(6) Uani 1 1 d .
H5 H 0.5262 0.1666 0.5176 0.068 Uiso 1 1 calc R
C6 C 0.407(2) 0.214(2) 0.3801(16) 0.077(7) Uani 1 1 d .
H6A H 0.3779 0.2215 0.4360 0.115 Uiso 1 1 calc R
H6B H 0.3452 0.1580 0.3444 0.115 Uiso 1 1 calc R
H6C H 0.4290 0.2895 0.3530 0.115 Uiso 1 1 calc R
C7 C 0.6422(18) 0.1225(18) 0.0313(12) 0.046(5) Uani 1 1 d .
H7 H 0.6877 0.0747 0.0466 0.055 Uiso 1 1 calc R
C8 C 0.6223(18) 0.1476(18) -0.0599(12) 0.046(5) Uani 1 1 d .
C9 C 0.6568(18) 0.0872(18) -0.1234(13) 0.049(5) Uani 1 1 d .
H9 H 0.6922 0.0302 -0.1097 0.059 Uiso 1 1 calc R
C10 C 0.637(2) 0.114(2) -0.2098(14) 0.055(6) Uani 1 1 d .
H10 H 0.6600 0.0758 -0.2544 0.067 Uiso 1 1 calc R
C11 C 0.584(2) 0.196(2) -0.2289(14) 0.056(6) Uani 1 1 d .
H11 H 0.5678 0.2127 -0.2861 0.067 Uiso 1 1 calc R
C12 C 0.5564(19) 0.2522(19) -0.1616(13) 0.052(5) Uani 1 1 d .
H12 H 0.5224 0.3107 -0.1740 0.063 Uiso 1 1 calc R
C13 C 0.821(2) 0.4601(19) 0.7396(13) 0.050(5) Uani 1 1 d .
C14 C 0.8434(19) 0.4358(19) 0.8308(13) 0.051(5) Uani 1 1 d .
C15 C 0.8940(19) 0.3570(19) 0.8655(12) 0.049(5) Uani 1 1 d .
H15 H 0.9266 0.3085 0.8354 0.059 Uiso 1 1 calc R
C16 C 0.887(2) 0.365(2) 0.9561(14) 0.057(6) Uani 1 1 d .
C17 C 0.839(2) 0.447(2) 0.9731(14) 0.057(6) Uani 1 1 d .
H17 H 0.8270 0.4698 1.0285 0.068 Uiso 1 1 calc R
C18 C 0.760(2) 0.588(2) 0.8930(14) 0.061(6) Uani 1 1 d .
H18A H 0.6824 0.5609 0.8641 0.091 Uiso 1 1 calc R
H18B H 0.8108 0.6520 0.8613 0.091 Uiso 1 1 calc R
H18C H 0.7552 0.6160 0.9507 0.091 Uiso 1 1 calc R
C19 C 0.8741(19) 0.3690(19) 0.5379(12) 0.050(5) Uani 1 1 d .
H19 H 0.9244 0.3260 0.5533 0.060 Uiso 1 1 calc R
C20 C 0.8458(19) 0.3878(18) 0.4454(12) 0.048(5) Uani 1 1 d .
C21 C 0.9086(19) 0.3560(19) 0.3825(13) 0.051(5) Uani 1 1 d .
H21 H 0.9675 0.3229 0.3977 0.061 Uiso 1 1 calc R
C22 C 0.882(2) 0.3742(19) 0.2968(13) 0.057(6) Uani 1 1 d .
H22 H 0.9256 0.3575 0.2530 0.069 Uiso 1 1 calc R
C23 C 0.789(2) 0.419(2) 0.2775(14) 0.059(6) Uani 1 1 d .
H23 H 0.7673 0.4307 0.2202 0.071 Uiso 1 1 calc R
C24 C 0.729(2) 0.4449(19) 0.3437(13) 0.055(5) Uani 1 1 d .
H24 H 0.6679 0.4750 0.3298 0.066 Uiso 1 1 calc R
C25 C 0.057(3) 0.206(3) 0.675(2) 0.099(10) Uani 1 1 d .
H25 H 0.0297 0.1693 0.6213 0.119 Uiso 1 1 calc R
C26 C 0.241(3) 0.159(3) 0.664(2) 0.117(12) Uani 1 1 d .
H26A H 0.2088 0.1271 0.6075 0.176 Uiso 1 1 calc R
H26B H 0.2549 0.0988 0.6994 0.176 Uiso 1 1 calc R
H26C H 0.3143 0.2223 0.6592 0.176 Uiso 1 1 calc R
C27 C 0.190(4) 0.268(4) 0.784(3) 0.138(14) Uani 1 1 d .
H27A H 0.1669 0.3374 0.7816 0.207 Uiso 1 1 calc R
H27B H 0.2748 0.2902 0.7963 0.207 Uiso 1 1 calc R
H27C H 0.1506 0.2189 0.8299 0.207 Uiso 1 1 calc R
C28 C -0.118(3) 0.054(3) 0.181(3) 0.102(10) Uani 1 1 d .
H28 H -0.1475 0.0073 0.1308 0.122 Uiso 1 1 calc R
C29 C 0.071(3) 0.022(3) 0.154(2) 0.121(12) Uani 1 1 d .
H29A H 0.1551 0.0616 0.1652 0.182 Uiso 1 1 calc R
H29B H 0.0501 0.0262 0.0934 0.182 Uiso 1 1 calc R
H29C H 0.0530 -0.0597 0.1691 0.182 Uiso 1 1 calc R
C30 C 0.029(4) 0.131(4) 0.284(3) 0.145(15) Uani 1 1 d .
H30A H -0.0292 0.1695 0.2925 0.218 Uiso 1 1 calc R
H30B H 0.1071 0.1894 0.2877 0.218 Uiso 1 1 calc R
H30C H 0.0249 0.0745 0.3285 0.218 Uiso 1 1 calc R

loop_
_atom_site_aniso_label
_atom_site_aniso_U_11
_atom_site_aniso_U_22
_atom_site_aniso_U_33
_atom_site_aniso_U_23
_atom_site_aniso_U_13
_atom_site_aniso_U_12
Hg1 0.0521(6) 0.0619(6) 0.0618(6) -0.0082(4) 0.0000(4) 0.0243(5)
Hg2 0.0558(6) 0.0657(6) 0.0634(6) 0.0090(4) 0.0088(4) 0.0301(5)
Cl1 0.055(4) 0.061(4) 0.099(5) -0.013(3) 0.003(3) 0.015(3)
Cl2 0.073(4) 0.061(4) 0.070(4) -0.011(3) -0.014(3) 0.026(3)
Cl3 0.051(4) 0.077(4) 0.106(5) 0.007(4) 0.012(3) 0.020(3)
Cl4 0.061(4) 0.088(5) 0.082(4) 0.023(3) 0.020(3) 0.022(3)
N1 0.062(12) 0.062(12) 0.048(11) -0.001(9) 0.009(9) 0.027(10)
N2 0.077(15) 0.075(14) 0.045(12) -0.005(10) 0.004(11) 0.023(12)
N3 0.054(11) 0.056(11) 0.038(9) -0.004(8) 0.005(8) 0.024(9)
N4 0.048(10) 0.057(11) 0.040(9) -0.001(8) -0.001(8) 0.021(9)
N5 0.037(9) 0.057(11) 0.044(10) -0.002(8) 0.002(7) 0.014(8)
N6 0.060(12) 0.070(12) 0.046(10) -0.002(9) 0.005(9) 0.027(10)
N7 0.064(13) 0.068(13) 0.053(12) 0.006(10) 0.004(10) 0.022(11)
N8 0.056(11) 0.062(11) 0.039(9) -0.005(8) 0.004(8) 0.030(9)
N9 0.054(11) 0.057(11) 0.040(9) -0.001(8) 0.003(8) 0.028(9)
N10 0.061(12) 0.059(11) 0.041(9) 0.007(8) 0.002(8) 0.025(10)
N11 0.11(2) 0.098(19) 0.12(2) 0.028(16) 0.026(18) 0.068(18)
N12 0.077(16) 0.097(18) 0.094(17) 0.007(14) 0.011(13) 0.055(14)
O1 0.112(16) 0.109(15) 0.044(10) -0.007(9) -0.005(10) 0.018(13)
O2 0.091(15) 0.120(16) 0.062(11) 0.001(10) 0.003(10) 0.048(13)
O3 0.061(10) 0.071(10) 0.054(9) 0.000(7) 0.006(8) 0.029(9)
O4 0.091(13) 0.098(13) 0.033(8) 0.001(8) 0.016(8) 0.023(11)
O5 0.104(16) 0.100(15) 0.074(12) 0.016(10) -0.003(11) 0.050(13)
O6 0.071(11) 0.076(11) 0.055(9) 0.000(8) 0.002(8) 0.037(9)
O7 0.117(18) 0.130(18) 0.103(15) 0.013(13) 0.012(13) 0.093(17)
O8 0.077(14) 0.114(17) 0.106(16) 0.021(12) 0.028(12) 0.053(13)
C1 0.056(14) 0.061(14) 0.043(12) 0.000(10) 0.006(10) 0.024(12)
C2 0.059(14) 0.057(13) 0.047(12) 0.003(10) 0.007(10) 0.021(11)
C3 0.063(15) 0.061(14) 0.044(12) 0.001(10) -0.001(11) 0.024(12)
C4 0.065(15) 0.066(15) 0.043(12) 0.004(10) 0.000(11) 0.022(13)
C5 0.064(15) 0.061(14) 0.043(12) -0.003(10) 0.009(11) 0.017(12)
C6 0.072(18) 0.10(2) 0.066(16) -0.009(14) 0.006(13) 0.034(16)
C7 0.046(12) 0.053(12) 0.041(11) -0.003(9) 0.000(9) 0.021(10)
C8 0.044(12) 0.052(12) 0.042(11) -0.006(9) -0.005(9) 0.016(10)
C9 0.052(13) 0.049(12) 0.046(12) -0.006(9) 0.008(9) 0.015(10)
C10 0.053(13) 0.063(15) 0.045(12) -0.004(10) 0.009(10) 0.012(12)
C11 0.054(14) 0.064(15) 0.042(12) -0.006(11) 0.002(10) 0.008(12)
C12 0.052(13) 0.055(13) 0.049(12) 0.004(10) 0.000(10) 0.018(11)
C13 0.053(13) 0.061(14) 0.046(12) 0.001(10) 0.004(10) 0.031(12)
C14 0.054(13) 0.061(13) 0.043(11) -0.010(10) 0.001(10) 0.027(11)
C15 0.055(13) 0.060(13) 0.042(11) -0.006(10) 0.005(10) 0.032(11)
C16 0.057(14) 0.068(15) 0.047(12) 0.006(11) 0.002(10) 0.023(12)
C17 0.056(14) 0.068(15) 0.046(12) -0.001(11) 0.002(10) 0.021(12)
C18 0.065(15) 0.071(15) 0.062(14) -0.009(12) 0.007(11) 0.044(13)
C19 0.055(13) 0.062(14) 0.040(11) 0.001(10) 0.003(10) 0.028(11)
C20 0.055(13) 0.058(13) 0.038(11) 0.002(9) 0.006(10) 0.028(11)
C21 0.055(13) 0.063(14) 0.044(11) -0.004(10) -0.002(10) 0.033(11)
C22 0.059(14) 0.066(15) 0.046(13) 0.000(10) 0.008(10) 0.017(12)
C23 0.067(16) 0.064(15) 0.046(12) 0.003(10) 0.002(11) 0.019(12)
C24 0.059(14) 0.063(14) 0.044(12) 0.006(10) 0.004(10) 0.023(12)
C25 0.11(3) 0.10(2) 0.12(3) 0.016(19) 0.01(2) 0.08(2)
C26 0.12(3) 0.12(3) 0.13(3) 0.04(2) 0.02(2) 0.06(3)
C27 0.14(4) 0.12(3) 0.15(4) 0.00(3) 0.00(3) 0.05(3)
C28 0.10(3) 0.09(2) 0.12(3) 0.02(2) 0.01(2) 0.05(2)
C29 0.11(3) 0.12(3) 0.14(3) 0.01(2) 0.05(2) 0.05(2)
C30 0.13(4) 0.13(4) 0.17(4) 0.01(3) 0.03(3) 0.04(3)

loop_
_atom_type_symbol
_atom_type_description
_atom_type_scat_dispersion_real
_atom_type_scat_dispersion_imag
_atom_type_scat_source
C C 0.0033 0.0016 'International Tables Vol C Tables 4.2.6.8 and 6.1.1.4'
H H 0.0000 0.0000 'International Tables Vol C Tables 4.2.6.8 and 6.1.1.4'
O O 0.0106 0.0060 'International Tables Vol C Tables 4.2.6.8 and 6.1.1.4'
N N 0.0061 0.0033 'International Tables Vol C Tables 4.2.6.8 and 6.1.1.4'
Cl Cl 0.1484 0.1585 'International Tables Vol C Tables 4.2.6.8 and 6.1.1.4'
Hg Hg -2.3894 9.2266 'International Tables Vol C Tables 4.2.6.8 and 6.1.1.4'

loop_
_geom_angle_atom_site_label_1
_geom_angle_atom_site_label_2
_geom_angle_atom_site_label_3
_geom_angle
Cl1 Hg1 Cl2 149.2(2)
Cl1 Hg1 N4 103.5(4)
Cl2 Hg1 N4 104.5(4)
Cl1 Hg1 N5 91.4(4)
Cl2 Hg1 N5 111.9(4)
N4 Hg1 N5 65.1(5)
Cl1 Hg1 O3 92.4(4)
Cl2 Hg1 O3 90.4(4)
N4 Hg1 O3 60.3(5)
N5 Hg1 O3 124.6(5)
Cl3 Hg2 Cl4 152.3(2)
Cl3 Hg2 N10 92.5(5)
Cl4 Hg2 N10 110.8(5)
Cl3 Hg2 N9 99.6(4)
Cl4 Hg2 N9 103.4(4)
N10 Hg2 N9 65.9(5)
Cl3 Hg2 O6 91.2(4)
Cl4 Hg2 O6 86.9(4)
N10 Hg2 O6 126.1(5)
N9 Hg2 O6 60.5(5)
C5 N1 C6 124.6(19)
C5 N1 C2 110.6(18)
C6 N1 C2 124.7(19)
O2 N2 O1 122(2)
O2 N2 C4 119(2)
O1 N2 C4 119(2)
C1 N3 N4 119.4(17)
C1 N3 H3 120.3
N4 N3 H3 120.3
C7 N4 N3 121.0(17)
C7 N4 Hg1 119.2(13)
N3 N4 Hg1 119.8(12)
C8 N5 C12 118.1(17)
C8 N5 Hg1 116.8(13)
C12 N5 Hg1 123.5(14)
C17 N6 C14 106.4(18)
C17 N6 C18 124.4(18)
C14 N6 C18 129.1(18)
O4 N7 O5 123(2)
O4 N7 C16 117(2)
O5 N7 C16 119.5(19)
C13 N8 N9 115.6(16)
C13 N8 H8 122.2
N9 N8 H8 122.2
C19 N9 N8 117.8(16)
C19 N9 Hg2 119.6(13)
N8 N9 Hg2 122.7(11)
C20 N10 C24 115.8(18)
C20 N10 Hg2 117.5(12)
C24 N10 Hg2 124.2(14)
C25 N11 C27 109(3)
C25 N11 C26 130(3)
C27 N11 C26 120(3)
C30 N12 C29 134(3)
C30 N12 C28 105(3)
C29 N12 C28 120(3)
C1 O3 Hg1 116.0(13)
C13 O6 Hg2 116.0(13)
O3 C1 N3 120.6(19)
O3 C1 C2 123(2)
N3 C1 C2 116(2)
C3 C2 C1 133(2)
C3 C2 N1 103.7(18)
C1 C2 N1 124(2)
C2 C3 C4 109(2)
C2 C3 H3A 125.6
C4 C3 H3A 125.6
C5 C4 N2 126(2)
C5 C4 C3 106(2)
N2 C4 C3 128(2)
N1 C5 C4 111(2)
N1 C5 H5 124.6
C4 C5 H5 124.6
N1 C6 H6A 109.5
N1 C6 H6B 109.5
H6A C6 H6B 109.5
N1 C6 H6C 109.5
H6A C6 H6C 109.5
H6B C6 H6C 109.5
N4 C7 C8 119.2(19)
N4 C7 H7 120.4
C8 C7 H7 120.4
N5 C8 C9 122.3(19)
N5 C8 C7 118.3(18)
C9 C8 C7 119.4(19)
C8 C9 C10 118(2)
C8 C9 H9 121.2
C10 C9 H9 121.2
C11 C10 C9 121(2)
C11 C10 H10 119.6
C9 C10 H10 119.6
C10 C11 C12 117(2)
C10 C11 H11 121.5
C12 C11 H11 121.5
N5 C12 C11 124(2)
N5 C12 H12 117.9
C11 C12 H12 117.9
O6 C13 N8 123.0(19)
O6 C13 C14 121.6(18)
N8 C13 C14 115.4(18)
C15 C14 N6 108.9(18)
C15 C14 C13 129.6(18)
N6 C14 C13 121.4(19)
C14 C15 C16 105.9(18)
C14 C15 H15 127.0
C16 C15 H15 127.0
C17 C16 N7 126(2)
C17 C16 C15 108(2)
N7 C16 C15 125(2)
C16 C17 N6 110(2)
C16 C17 H17 124.9
N6 C17 H17 124.9
N6 C18 H18A 109.5
N6 C18 H18B 109.5
H18A C18 H18B 109.5
N6 C18 H18C 109.5
H18A C18 H18C 109.5
H18B C18 H18C 109.5
N9 C19 C20 118.2(19)
N9 C19 H19 120.9
C20 C19 H19 120.9
N10 C20 C21 124.4(18)
N10 C20 C19 116.5(17)
C21 C20 C19 119.0(18)
C22 C21 C20 118.7(19)
C22 C21 H21 120.7
C20 C21 H21 120.7
C21 C22 C23 118(2)
C21 C22 H22 121.0
C23 C22 H22 121.0
C24 C23 C22 119(2)
C24 C23 H23 120.4
C22 C23 H23 120.4
N10 C24 C23 124(2)
N10 C24 H24 118.1
C23 C24 H24 118.1
O7 C25 N11 129(4)
O7 C25 H25 115.5
N11 C25 H25 115.5
N11 C26 H26A 109.5
N11 C26 H26B 109.5
H26A C26 H26B 109.5
N11 C26 H26C 109.5
H26A C26 H26C 109.5
H26B C26 H26C 109.5
N11 C27 H27A 109.5
N11 C27 H27B 109.5
H27A C27 H27B 109.5
N11 C27 H27C 109.5
H27A C27 H27C 109.5
H27B C27 H27C 109.5
O8 C28 N12 131(4)
O8 C28 H28 114.6
N12 C28 H28 114.6
N12 C29 H29A 109.5
N12 C29 H29B 109.5
H29A C29 H29B 109.5
N12 C29 H29C 109.5
H29A C29 H29C 109.5
H29B C29 H29C 109.5
N12 C30 H30A 109.5
N12 C30 H30B 109.5
H30A C30 H30B 109.5
N12 C30 H30C 109.5
H30A C30 H30C 109.5
H30B C30 H30C 109.5

loop_
_geom_bond_atom_site_label_1
_geom_bond_atom_site_label_2
_geom_bond_distance
Hg1 Cl1 2.347(6)
Hg1 Cl2 2.348(6)
Hg1 N4 2.502(16)
Hg1 N5 2.515(16)
Hg1 O3 2.738(15)
Hg2 Cl3 2.350(7)
Hg2 Cl4 2.351(6)
Hg2 N10 2.465(17)
Hg2 N9 2.488(16)
Hg2 O6 2.708(15)
N1 C5 1.29(3)
N1 C6 1.42(3)
N1 C2 1.43(3)
N2 O2 1.21(3)
N2 O1 1.21(2)
N2 C4 1.36(3)
N3 C1 1.34(2)
N3 N4 1.37(2)
N3 H3 0.8600
N4 C7 1.25(2)
N5 C8 1.31(2)
N5 C12 1.35(2)
N6 C17 1.37(3)
N6 C14 1.38(2)
N6 C18 1.44(3)
N7 O4 1.23(2)
N7 O5 1.26(2)
N7 C16 1.39(3)
N8 C13 1.35(2)
N8 N9 1.38(2)
N8 H8 0.8600
N9 C19 1.26(2)
N10 C20 1.34(3)
N10 C24 1.36(2)
N11 C25 1.27(4)
N11 C27 1.42(4)
N11 C26 1.42(4)
N12 C30 1.38(4)
N12 C29 1.40(4)
N12 C28 1.45(4)
O3 C1 1.22(2)
O6 C13 1.23(2)
O7 C25 1.17(3)
O8 C28 1.06(3)
C1 C2 1.41(3)
C2 C3 1.36(3)
C3 C4 1.43(3)
C3 H3A 0.9300
C4 C5 1.33(3)
C5 H5 0.9300
C6 H6A 0.9600
C6 H6B 0.9600
C6 H6C 0.9600
C7 C8 1.46(3)
C7 H7 0.9300
C8 C9 1.37(3)
C9 C10 1.40(3)
C9 H9 0.9300
C10 C11 1.34(3)
C10 H10 0.9300
C11 C12 1.35(3)
C11 H11 0.9300
C12 H12 0.9300
C13 C14 1.46(3)
C14 C15 1.37(3)
C15 C16 1.41(3)
C15 H15 0.9300
C16 C17 1.31(3)
C17 H17 0.9300
C18 H18A 0.9600
C18 H18B 0.9600
C18 H18C 0.9600
C19 C20 1.48(3)
C19 H19 0.9300
C20 C21 1.38(3)
C21 C22 1.37(3)
C21 H21 0.9300
C22 C23 1.40(3)
C22 H22 0.9300
C23 C24 1.36(3)
C23 H23 0.9300
C24 H24 0.9300
C25 H25 0.9300
C26 H26A 0.9600
C26 H26B 0.9600
C26 H26C 0.9600
C27 H27A 0.9600
C27 H27B 0.9600
C27 H27C 0.9600
C28 H28 0.9300
C29 H29A 0.9600
C29 H29B 0.9600
C29 H29C 0.9600
C30 H30A 0.9600
C30 H30B 0.9600
C30 H30C 0.9600

loop_
_geom_torsion_atom_site_label_1
_geom_torsion_atom_site_label_2
_geom_torsion_atom_site_label_3
_geom_torsion_atom_site_label_4
_geom_torsion
C1 N3 N4 C7 -166.0(19)
C1 N3 N4 Hg1 15(2)
Cl1 Hg1 N4 C7 81.2(15)
Cl2 Hg1 N4 C7 -111.9(15)
N5 Hg1 N4 C7 -4.1(14)
O3 Hg1 N4 C7 166.1(17)
Cl1 Hg1 N4 N3 -100.0(13)
Cl2 Hg1 N4 N3 66.9(13)
N5 Hg1 N4 N3 174.7(15)
O3 Hg1 N4 N3 -15.1(12)
Cl1 Hg1 N5 C8 -94.7(14)
Cl2 Hg1 N5 C8 105.9(14)
N4 Hg1 N5 C8 9.6(13)
O3 Hg1 N5 C8 -0.8(16)
Cl1 Hg1 N5 C12 70.2(15)
Cl2 Hg1 N5 C12 -89.2(15)
N4 Hg1 N5 C12 174.5(17)
O3 Hg1 N5 C12 164.1(14)
C13 N8 N9 C19 170(2)
C13 N8 N9 Hg2 -12(2)
Cl3 Hg2 N9 C19 -83.4(16)
Cl4 Hg2 N9 C19 112.1(16)
N10 Hg2 N9 C19 5.0(16)
O6 Hg2 N9 C19 -169.3(18)
Cl3 Hg2 N9 N8 98.0(14)
Cl4 Hg2 N9 N8 -66.5(14)
N10 Hg2 N9 N8 -173.6(16)
O6 Hg2 N9 N8 12.1(13)
Cl3 Hg2 N10 C20 87.4(15)
Cl4 Hg2 N10 C20 -107.9(15)
N9 Hg2 N10 C20 -12.0(14)
O6 Hg2 N10 C20 -5.9(18)
Cl3 Hg2 N10 C24 -73.9(17)
Cl4 Hg2 N10 C24 90.9(17)
N9 Hg2 N10 C24 -173.3(19)
O6 Hg2 N10 C24 -167.2(15)
Cl1 Hg1 O3 C1 120.6(15)
Cl2 Hg1 O3 C1 -90.1(15)
N4 Hg1 O3 C1 16.4(15)
N5 Hg1 O3 C1 27.2(17)
Cl3 Hg2 O6 C13 -112.6(16)
Cl4 Hg2 O6 C13 95.0(16)
N10 Hg2 O6 C13 -18.7(18)
N9 Hg2 O6 C13 -12.3(15)
Hg1 O3 C1 N3 -16(3)
Hg1 O3 C1 C2 164.0(17)
N4 N3 C1 O3 2(3)
N4 N3 C1 C2 -178.2(18)
O3 C1 C2 C3 -176(2)
N3 C1 C2 C3 4(4)
O3 C1 C2 N1 -2(4)
N3 C1 C2 N1 178.6(19)
C5 N1 C2 C3 -1(2)
C6 N1 C2 C3 -178(2)
C5 N1 C2 C1 -176(2)
C6 N1 C2 C1 6(3)
C1 C2 C3 C4 178(2)
N1 C2 C3 C4 3(2)
O2 N2 C4 C5 -171(2)
O1 N2 C4 C5 7(4)
O2 N2 C4 C3 -1(4)
O1 N2 C4 C3 177(2)
C2 C3 C4 C5 -4(3)
C2 C3 C4 N2 -176(2)
C6 N1 C5 C4 176(2)
C2 N1 C5 C4 -2(3)
N2 C4 C5 N1 176(2)
C3 C4 C5 N1 4(3)
N3 N4 C7 C8 179.9(17)
Hg1 N4 C7 C8 -1(2)
C12 N5 C8 C9 2(3)
Hg1 N5 C8 C9 167.3(15)
C12 N5 C8 C7 180.0(17)
Hg1 N5 C8 C7 -14(2)
N4 C7 C8 N5 11(3)
N4 C7 C8 C9 -171(2)
N5 C8 C9 C10 -1(3)
C7 C8 C9 C10 -179.6(18)
C8 C9 C10 C11 -1(3)
C9 C10 C11 C12 2(3)
C8 N5 C12 C11 0(3)
Hg1 N5 C12 C11 -164.6(17)
C10 C11 C12 N5 -2(3)
Hg2 O6 C13 N8 12(3)
Hg2 O6 C13 C14 -165.1(16)
N9 N8 C13 O6 -2(3)
N9 N8 C13 C14 176.1(17)
C17 N6 C14 C15 -1(3)
C18 N6 C14 C15 175(2)
C17 N6 C14 C13 178(2)
C18 N6 C14 C13 -6(4)
O6 C13 C14 C15 177(2)
N8 C13 C14 C15 0(4)
O6 C13 C14 N6 -1(3)
N8 C13 C14 N6 -178(2)
N6 C14 C15 C16 2(3)
C13 C14 C15 C16 -176(2)
O4 N7 C16 C17 -3(4)
O5 N7 C16 C17 179(2)
O4 N7 C16 C15 175(2)
O5 N7 C16 C15 -3(4)
C14 C15 C16 C17 -3(3)
C14 C15 C16 N7 179(2)
N7 C16 C17 N6 -180(2)
C15 C16 C17 N6 2(3)
C14 N6 C17 C16 -1(3)
C18 N6 C17 C16 -177(2)
N8 N9 C19 C20 -179.5(17)
Hg2 N9 C19 C20 2(3)
C24 N10 C20 C21 -3(3)
Hg2 N10 C20 C21 -166.0(17)
C24 N10 C20 C19 -179.4(18)
Hg2 N10 C20 C19 18(2)
N9 C19 C20 N10 -13(3)
N9 C19 C20 C21 170(2)
N10 C20 C21 C22 4(3)
C19 C20 C21 C22 -180(2)
C20 C21 C22 C23 -3(3)
C21 C22 C23 C24 1(3)
C20 N10 C24 C23 1(3)
Hg2 N10 C24 C23 162.8(17)
C22 C23 C24 N10 -1(3)
C27 N11 C25 O7 -3(5)
C26 N11 C25 O7 -177(3)
C30 N12 C28 O8 7(5)
C29 N12 C28 O8 176(4)
